data_4024960
loop_
_publ_author_name
'Margareta Horvat'
'Helmut G\"orner'
'Klaus-Dieter Warzecha'
'J\"org Neud\"orfl'
'Axel G. Griesbeck'
'Kata Mlinari\'c-Majerski'
'Nikola Basari\'c'

_publ_section_title
;
Photoinitiated Domino Reactions: N-(Adamantyl)phthalimides
and N-(Adamantylalkyl)phthalimides
;
_journal_name_full 'Journal of Organic Chemistry'
_journal_page_first 8219
_journal_page_last 8231
_journal_paper_doi 10.1021/jo901753z
_journal_volume 74
_journal_year 2009
_chemical_absolute_configuration unk
_chemical_formula_moiety 'C19 H21 N O2'
_chemical_formula_sum 'C19 H21 N O2'
_chemical_formula_weight 295.37
_chemical_name_systematic
; 
 ? 
;
_space_group_IT_number 19
_symmetry_cell_setting orthorhombic
_symmetry_space_group_name_Hall 'P 2ac 2ab'
_symmetry_space_group_name_H-M 'P 21 21 21'
_atom_sites_solution_hydrogens geom
_atom_sites_solution_primary direct
_atom_sites_solution_secondary difmap
_audit_creation_method SHELXL-97
_cell_angle_alpha 90.00
_cell_angle_beta 90.00
_cell_angle_gamma 90.00
_cell_formula_units_Z 4
_cell_length_a 9.6761(8)
_cell_length_b 10.4335(8)
_cell_length_c 14.2680(6)
_cell_measurement_reflns_used 7340
_cell_measurement_temperature 100(2)
_cell_measurement_theta_max 26.99
_cell_measurement_theta_min 2.42
_cell_volume 1440.43(17)
_computing_cell_refinement 'Nonius DENZO (Otwinowski, Minor 1997)'
_computing_data_collection 'Nonius COLLECT'
_computing_data_reduction 'Nonius DENZO (Otwinowski, Minor 1997)'
_computing_molecular_graphics 'SCHAKAL99 (E. Keller 1999)'
_computing_publication_material 'PLATON (A. L. Spek 1980-2004)'
_computing_structure_refinement 'SHELXL-97 (Sheldrick, 1997)'
_computing_structure_solution 'SHELXS-97 (Sheldrick, 1997)'
_diffrn_ambient_temperature 100(2)
_diffrn_measured_fraction_theta_full 1.000
_diffrn_measured_fraction_theta_max 1.000
_diffrn_measurement_device_type 'Nonius KappaCCD'
_diffrn_measurement_method Phi/Omega-Scans
_diffrn_radiation_monochromator graphite
_diffrn_radiation_source 'fine-focus sealed tube'
_diffrn_radiation_type MoK\a
_diffrn_radiation_wavelength 0.71073
_diffrn_reflns_av_R_equivalents 0.0336
_diffrn_reflns_av_sigmaI/netI 0.0349
_diffrn_reflns_limit_h_max 11
_diffrn_reflns_limit_h_min -12
_diffrn_reflns_limit_k_max 13
_diffrn_reflns_limit_k_min -8
_diffrn_reflns_limit_l_max 18
_diffrn_reflns_limit_l_min -15
_diffrn_reflns_number 7340
_diffrn_reflns_theta_full 26.99
_diffrn_reflns_theta_max 26.99
_diffrn_reflns_theta_min 2.42
_exptl_absorpt_coefficient_mu 0.088
_exptl_absorpt_correction_type none
_exptl_crystal_colour colourless
_exptl_crystal_density_diffrn 1.362
_exptl_crystal_density_method 'not measured'
_exptl_crystal_description prism
_exptl_crystal_F_000 632
_exptl_crystal_size_max .2
_exptl_crystal_size_mid .1
_exptl_crystal_size_min .1
_refine_diff_density_max 0.211
_refine_diff_density_min -0.185
_refine_diff_density_rms 0.038
_refine_ls_abs_structure_details 'Flack H D (1983), Acta Cryst. A39, 876-881'
_refine_ls_abs_structure_Flack 0.0(14)
_refine_ls_extinction_method none
_refine_ls_goodness_of_fit_ref 1.037
_refine_ls_hydrogen_treatment mixed
_refine_ls_matrix_type full
_refine_ls_number_parameters 203
_refine_ls_number_reflns 1815
_refine_ls_number_restraints 0
_refine_ls_restrained_S_all 1.037
_refine_ls_R_factor_all 0.0403
_refine_ls_R_factor_gt 0.0327
_refine_ls_shift/su_max 0.000
_refine_ls_shift/su_mean 0.000
_refine_ls_structure_factor_coef Fsqd
_refine_ls_weighting_details 'calc w=1/[\s^2^(Fo^2^)+(0.0442P)^2^+0.0804P] where P=(Fo^2^+2Fc^2^)/3'
_refine_ls_weighting_scheme calc
_refine_ls_wR_factor_gt 0.0744
_refine_ls_wR_factor_ref 0.0765
_reflns_number_gt 1598
_reflns_number_total 1815
_reflns_threshold_expression >2sigma(I)
_cod_data_source_file jo901753z_si_002.cif
_cod_data_source_block zim-n-63-22-24
_cod_original_sg_symbol_H-M P212121
_cod_database_code 4024960

loop_
_symmetry_equiv_pos_as_xyz
'x, y, z'
'-x+1/2, -y, z+1/2'
'x+1/2, -y+1/2, -z'
'-x, y+1/2, -z+1/2'

loop_
_atom_site_label
_atom_site_type_symbol
_atom_site_fract_x
_atom_site_fract_y
_atom_site_fract_z
_atom_site_U_iso_or_equiv
_atom_site_adp_type
_atom_site_occupancy
_atom_site_symmetry_multiplicity
_atom_site_calc_flag
_atom_site_refinement_flags
_atom_site_disorder_assembly
_atom_site_disorder_group
O1 O 0.82263(14) 0.27941(14) -0.06713(9) 0.0258(3) Uani 1 1 d . . .
O2 O 0.50168(13) 0.01600(14) 0.06080(9) 0.0203(3) Uani 1 1 d . . .
H2 H 0.448(3) 0.084(3) 0.0555(18) 0.063(9) Uiso 1 1 d . . .
N1 N 0.70645(16) 0.10048(15) -0.01476(10) 0.0181(3) Uani 1 1 d . . .
C1 C 0.75195(19) 0.22444(18) -0.00772(13) 0.0187(4) Uani 1 1 d . . .
C2 C 0.64062(19) 0.05495(18) 0.07416(12) 0.0166(4) Uani 1 1 d . . .
C3 C 0.64699(17) 0.17425(17) 0.13494(12) 0.0160(4) Uani 1 1 d . . .
C4 C 0.70535(19) 0.27430(18) 0.08475(12) 0.0176(4) Uani 1 1 d . . .
C5 C 0.71675(19) 0.39684(18) 0.12145(13) 0.0205(4) Uani 1 1 d . . .
H5 H 0.7583 0.4644 0.0869 0.025 Uiso 1 1 calc R . .
C6 C 0.66450(19) 0.41659(18) 0.21149(13) 0.0217(4) Uani 1 1 d . . .
H6 H 0.6705 0.4993 0.2390 0.026 Uiso 1 1 calc R . .
C7 C 0.60375(19) 0.31693(19) 0.26162(13) 0.0203(4) Uani 1 1 d . . .
H7 H 0.5684 0.3328 0.3227 0.024 Uiso 1 1 calc R . .
C8 C 0.59399(19) 0.19458(19) 0.22373(12) 0.0190(4) Uani 1 1 d . . .
H8 H 0.5521 0.1268 0.2579 0.023 Uiso 1 1 calc R . .
C9 C 0.72210(19) -0.06901(17) 0.09591(12) 0.0169(4) Uani 1 1 d . . .
H9 H 0.6634 -0.1399 0.0705 0.020 Uiso 1 1 calc R . .
C10 C 0.85102(19) -0.06720(18) 0.03262(12) 0.0181(4) Uani 1 1 d . . .
C11 C 0.7949(2) -0.00049(18) -0.05496(12) 0.0212(4) Uani 1 1 d . . .
H11A H 0.8706 0.0366 -0.0930 0.025 Uiso 1 1 calc R . .
H11B H 0.7406 -0.0604 -0.0942 0.025 Uiso 1 1 calc R . .
C12 C 0.96946(19) 0.01082(19) 0.07693(13) 0.0201(4) Uani 1 1 d . . .
H12A H 1.0513 0.0083 0.0353 0.024 Uiso 1 1 calc R . .
H12B H 0.9406 0.1014 0.0839 0.024 Uiso 1 1 calc R . .
C13 C 1.0074(2) -0.04408(19) 0.17302(12) 0.0197(4) Uani 1 1 d . . .
H13 H 1.0852 0.0065 0.2006 0.024 Uiso 1 1 calc R . .
C14 C 0.8806(2) -0.03435(19) 0.23669(12) 0.0193(4) Uani 1 1 d . . .
H14A H 0.8527 0.0565 0.2431 0.023 Uiso 1 1 calc R . .
H14B H 0.9036 -0.0674 0.2998 0.023 Uiso 1 1 calc R . .
C15 C 0.76064(19) -0.11206(18) 0.19533(12) 0.0178(4) Uani 1 1 d . . .
H15 H 0.6781 -0.1068 0.2373 0.021 Uiso 1 1 calc R . .
C16 C 0.8068(2) -0.25277(19) 0.18442(14) 0.0230(4) Uani 1 1 d . . .
H16A H 0.8306 -0.2884 0.2467 0.028 Uiso 1 1 calc R . .
H16B H 0.7298 -0.3040 0.1582 0.028 Uiso 1 1 calc R . .
C17 C 0.9329(2) -0.26214(18) 0.11923(14) 0.0229(4) Uani 1 1 d . . .
H17 H 0.9613 -0.3539 0.1128 0.027 Uiso 1 1 calc R . .
C18 C 0.8994(2) -0.20635(19) 0.02161(12) 0.0227(4) Uani 1 1 d . . .
H18A H 0.9827 -0.2095 -0.0186 0.027 Uiso 1 1 calc R . .
H18B H 0.8259 -0.2578 -0.0086 0.027 Uiso 1 1 calc R . .
C19 C 1.0512(2) -0.1849(2) 0.16258(13) 0.0226(4) Uani 1 1 d . . .
H19A H 1.1340 -0.1906 0.1221 0.027 Uiso 1 1 calc R . .
H19B H 1.0750 -0.2207 0.2248 0.027 Uiso 1 1 calc R . .

loop_
_atom_site_aniso_label
_atom_site_aniso_U_11
_atom_site_aniso_U_22
_atom_site_aniso_U_33
_atom_site_aniso_U_23
_atom_site_aniso_U_13
_atom_site_aniso_U_12
O1 0.0275(8) 0.0272(8) 0.0228(7) 0.0058(6) 0.0028(6) -0.0066(6)
O2 0.0163(7) 0.0171(7) 0.0274(7) 0.0021(6) -0.0032(6) -0.0013(6)
N1 0.0201(8) 0.0182(8) 0.0158(7) 0.0012(6) -0.0005(6) -0.0012(7)
C1 0.0174(9) 0.0191(9) 0.0198(9) 0.0032(8) -0.0038(8) -0.0005(8)
C2 0.0172(9) 0.0162(9) 0.0164(9) 0.0018(7) -0.0004(7) -0.0002(7)
C3 0.0127(8) 0.0157(9) 0.0197(9) 0.0015(7) -0.0034(8) 0.0029(7)
C4 0.0156(9) 0.0163(9) 0.0211(9) 0.0014(7) -0.0034(8) 0.0004(7)
C5 0.0199(10) 0.0162(9) 0.0253(10) 0.0035(8) -0.0052(8) -0.0001(8)
C6 0.0192(10) 0.0167(10) 0.0290(11) -0.0033(8) -0.0080(8) 0.0044(8)
C7 0.0171(9) 0.0236(10) 0.0202(9) -0.0020(8) -0.0014(8) 0.0064(8)
C8 0.0173(9) 0.0198(10) 0.0199(9) 0.0026(8) 0.0005(8) 0.0014(8)
C9 0.0186(9) 0.0106(8) 0.0214(9) -0.0016(7) -0.0006(7) -0.0012(7)
C10 0.0200(9) 0.0170(9) 0.0173(9) -0.0043(7) -0.0009(7) 0.0020(8)
C11 0.0240(10) 0.0212(10) 0.0184(9) -0.0025(8) 0.0022(8) 0.0027(8)
C12 0.0185(9) 0.0199(10) 0.0218(10) -0.0009(8) 0.0031(8) -0.0017(8)
C13 0.0169(9) 0.0178(10) 0.0244(10) -0.0029(8) -0.0045(8) -0.0003(8)
C14 0.0233(10) 0.0171(9) 0.0175(9) -0.0007(7) -0.0026(8) 0.0030(8)
C15 0.0183(10) 0.0160(9) 0.0191(9) 0.0016(7) 0.0025(8) 0.0011(8)
C16 0.0257(10) 0.0145(10) 0.0288(10) 0.0026(8) -0.0048(8) 0.0001(9)
C17 0.0252(10) 0.0125(9) 0.0310(10) -0.0043(8) -0.0044(8) 0.0046(8)
C18 0.0243(10) 0.0229(11) 0.0210(10) -0.0076(8) -0.0014(8) 0.0034(9)
C19 0.0216(10) 0.0212(11) 0.0251(10) -0.0017(8) -0.0031(8) 0.0045(9)

loop_
_atom_type_symbol
_atom_type_description
_atom_type_scat_dispersion_real
_atom_type_scat_dispersion_imag
_atom_type_scat_source
C C 0.0033 0.0016 'International Tables Vol C Tables 4.2.6.8 and 6.1.1.4'
H H 0.0000 0.0000 'International Tables Vol C Tables 4.2.6.8 and 6.1.1.4'
N N 0.0061 0.0033 'International Tables Vol C Tables 4.2.6.8 and 6.1.1.4'
O O 0.0106 0.0060 'International Tables Vol C Tables 4.2.6.8 and 6.1.1.4'

loop_
_geom_angle_atom_site_label_1
_geom_angle_atom_site_label_2
_geom_angle_atom_site_label_3
_geom_angle
_geom_angle_site_symmetry_1
_geom_angle_site_symmetry_3
_geom_angle_publ_flag
C2 O2 H2 110.1(19) . . ?
C1 N1 C11 121.11(16) . . ?
C1 N1 C2 111.98(15) . . ?
C11 N1 C2 110.50(14) . . ?
O1 C1 N1 124.61(17) . . ?
O1 C1 C4 128.03(17) . . ?
N1 C1 C4 107.31(16) . . ?
O2 C2 N1 112.38(14) . . ?
O2 C2 C3 110.51(15) . . ?
N1 C2 C3 101.93(14) . . ?
O2 C2 C9 105.71(15) . . ?
N1 C2 C9 102.63(14) . . ?
C3 C2 C9 123.39(15) . . ?
C8 C3 C4 120.58(17) . . ?
C8 C3 C2 129.34(17) . . ?
C4 C3 C2 109.80(15) . . ?
C5 C4 C3 122.14(17) . . ?
C5 C4 C1 129.29(17) . . ?
C3 C4 C1 108.56(16) . . ?
C4 C5 C6 117.07(17) . . ?
C4 C5 H5 121.5 . . ?
C6 C5 H5 121.5 . . ?
C7 C6 C5 121.03(18) . . ?
C7 C6 H6 119.5 . . ?
C5 C6 H6 119.5 . . ?
C8 C7 C6 120.99(17) . . ?
C8 C7 H7 119.5 . . ?
C6 C7 H7 119.5 . . ?
C3 C8 C7 118.17(18) . . ?
C3 C8 H8 120.9 . . ?
C7 C8 H8 120.9 . . ?
C15 C9 C10 110.42(15) . . ?
C15 C9 C2 123.68(15) . . ?
C10 C9 C2 106.56(14) . . ?
C15 C9 H9 104.9 . . ?
C10 C9 H9 104.9 . . ?
C2 C9 H9 104.9 . . ?
C11 C10 C18 117.09(15) . . ?
C11 C10 C9 101.37(15) . . ?
C18 C10 C9 107.19(15) . . ?
C11 C10 C12 111.01(16) . . ?
C18 C10 C12 108.38(15) . . ?
C9 C10 C12 111.60(14) . . ?
N1 C11 C10 102.32(13) . . ?
N1 C11 H11A 111.3 . . ?
C10 C11 H11A 111.3 . . ?
N1 C11 H11B 111.3 . . ?
C10 C11 H11B 111.3 . . ?
H11A C11 H11B 109.2 . . ?
C13 C12 C10 110.37(16) . . ?
C13 C12 H12A 109.6 . . ?
C10 C12 H12A 109.6 . . ?
C13 C12 H12B 109.6 . . ?
C10 C12 H12B 109.6 . . ?
H12A C12 H12B 108.1 . . ?
C14 C13 C12 108.34(15) . . ?
C14 C13 C19 110.01(16) . . ?
C12 C13 C19 109.71(15) . . ?
C14 C13 H13 109.6 . . ?
C12 C13 H13 109.6 . . ?
C19 C13 H13 109.6 . . ?
C13 C14 C15 110.07(14) . . ?
C13 C14 H14A 109.6 . . ?
C15 C14 H14A 109.6 . . ?
C13 C14 H14B 109.6 . . ?
C15 C14 H14B 109.6 . . ?
H14A C14 H14B 108.2 . . ?
C14 C15 C9 112.64(15) . . ?
C14 C15 C16 108.84(15) . . ?
C9 C15 C16 104.82(15) . . ?
C14 C15 H15 110.1 . . ?
C9 C15 H15 110.1 . . ?
C16 C15 H15 110.1 . . ?
C17 C16 C15 110.57(16) . . ?
C17 C16 H16A 109.5 . . ?
C15 C16 H16A 109.5 . . ?
C17 C16 H16B 109.5 . . ?
C15 C16 H16B 109.5 . . ?
H16A C16 H16B 108.1 . . ?
C19 C17 C16 108.40(15) . . ?
C19 C17 C18 108.85(17) . . ?
C16 C17 C18 110.80(16) . . ?
C19 C17 H17 109.6 . . ?
C16 C17 H17 109.6 . . ?
C18 C17 H17 109.6 . . ?
C10 C18 C17 109.18(14) . . ?
C10 C18 H18A 109.8 . . ?
C17 C18 H18A 109.8 . . ?
C10 C18 H18B 109.8 . . ?
C17 C18 H18B 109.8 . . ?
H18A C18 H18B 108.3 . . ?
C17 C19 C13 109.66(16) . . ?
C17 C19 H19A 109.7 . . ?
C13 C19 H19A 109.7 . . ?
C17 C19 H19B 109.7 . . ?
C13 C19 H19B 109.7 . . ?
H19A C19 H19B 108.2 . . ?

loop_
_geom_bond_atom_site_label_1
_geom_bond_atom_site_label_2
_geom_bond_distance
_geom_bond_site_symmetry_2
_geom_bond_publ_flag
O1 C1 1.231(2) . ?
O2 C2 1.417(2) . ?
O2 H2 0.88(3) . ?
N1 C1 1.370(2) . ?
N1 C11 1.474(2) . ?
N1 C2 1.497(2) . ?
C1 C4 1.488(3) . ?
C2 C3 1.518(3) . ?
C2 C9 1.546(3) . ?
C3 C8 1.383(3) . ?
C3 C4 1.386(3) . ?
C4 C5 1.386(3) . ?
C5 C6 1.396(3) . ?
C5 H5 0.9500 . ?
C6 C7 1.392(3) . ?
C6 H6 0.9500 . ?
C7 C8 1.390(3) . ?
C7 H7 0.9500 . ?
C8 H8 0.9500 . ?
C9 C15 1.534(2) . ?
C9 C10 1.540(3) . ?
C9 H9 1.0000 . ?
C10 C11 1.530(2) . ?
C10 C18 1.533(3) . ?
C10 C12 1.541(3) . ?
C11 H11A 0.9900 . ?
C11 H11B 0.9900 . ?
C12 C13 1.531(3) . ?
C12 H12A 0.9900 . ?
C12 H12B 0.9900 . ?
C13 C14 1.530(3) . ?
C13 C19 1.536(3) . ?
C13 H13 1.0000 . ?
C14 C15 1.534(3) . ?
C14 H14A 0.9900 . ?
C14 H14B 0.9900 . ?
C15 C16 1.542(3) . ?
C15 H15 1.0000 . ?
C16 C17 1.537(3) . ?
C16 H16A 0.9900 . ?
C16 H16B 0.9900 . ?
C17 C19 1.531(3) . ?
C17 C18 1.544(3) . ?
C17 H17 1.0000 . ?
C18 H18A 0.9900 . ?
C18 H18B 0.9900 . ?
C19 H19A 0.9900 . ?
C19 H19B 0.9900 . ?
